data_8100673
loop_
_publ_author_name
'Cooper, M. A.'
'Ward, A. D.'
'Tiekink, E. R. T.'

_publ_section_title
;
Crystal structure of 2-(R*)-phenylselenomethyl-3(R*)-hydroxypyrrolidine-
1-tosylate, C~18~H~21~NO~3~SSe
;
_journal_issue 3
_journal_name_full 'Zeitschrift f\"ur Kristallographie - New Crystal Structures'
_journal_page_first 343
_journal_page_last 344
_journal_volume 217
_journal_year 2002
_chemical_formula_moiety 'C18 H21 N O3 S Se '
_chemical_formula_structural 'C18 H21 N O3 S Se '
_chemical_formula_sum 'C18 H21 N O3 S Se'
_chemical_formula_weight 613.38
_space_group_IT_number 14
_symmetry_cell_setting monoclinic
_symmetry_space_group_name_Hall '-P 2ybc'
_symmetry_space_group_name_H-M 'P 1 21/c 1'
_cell_angle_alpha 90
_cell_angle_beta 99.57(1)
_cell_angle_gamma 90
_cell_formula_units_Z 4
_cell_length_a 12.454(2)
_cell_length_b 15.272(2)
_cell_length_c 9.856(1)
_cell_measurement_temperature 293
_cell_volume 1848.5
_diffrn_ambient_temperature 293
_exptl_crystal_density_diffrn 1.475
_cod_original_sg_symbol_H-M 'P 21/c'
_cod_original_formula_sum 'C18 H21 N O3 S Se '
_cod_database_code 8100673

loop_
_symmetry_equiv_pos_as_xyz
'+x,  +y,  +z'
-x,1/2+y,1/2-z
'-x,  -y,  -z'
+x,1/2-y,1/2+z

loop_
_atom_site_label
_atom_site_type_symbol
_atom_site_fract_x
_atom_site_fract_y
_atom_site_fract_z
_atom_site_U_iso_or_equiv
_atom_site_adp_type
_atom_site_occupancy
_atom_site_symmetry_multiplicity
_atom_site_calc_flag
_atom_site_refinement_flags
_atom_site_disorder_assembly
_atom_site_disorder_group
Se2 Se 0.13548(4) 0.18874(2) 0.14601(5) 0.0704(2) Uani 1 4 d . . .
S1 S 0.20636(9) 0.52498(6) 0.16410(9) 0.0551(3) Uani 1 4 d . . .
O1a O 0.2867(3) 0.4706(2) 0.1199(3) 0.0751(9) Uani 1 4 d . . .
O1b O 0.1716(3) 0.60291(17) 0.0884(3) 0.0769(9) Uani 1 4 d . . .
O3 O -0.0798(3) 0.31839(17) 0.1653(3) 0.0773(9) Uani 1 4 d . . .
H3O H -0.1100 0.3667 0.0967 0.096 Uiso 1 4 d . . .
N1 N 0.0985(3) 0.46435(18) 0.1606(3) 0.0495(7) Uani 1 4 d . . .
C2 C 0.1097(3) 0.3714(2) 0.2104(3) 0.0483(8) Uani 1 4 d . . .
H2 H 0.1709 0.3667 0.2867 0.077(3) Uiso 1 4 calc R . .
C3 C 0.0023(3) 0.3555(3) 0.2636(4) 0.0610(10) Uani 1 4 d . . .
H3 H 0.0165 0.3162 0.3433 0.077(3) Uiso 1 4 calc R . .
C4 C -0.0260(4) 0.4447(3) 0.3123(5) 0.0745(12) Uani 1 4 d . . .
H4a H 0.0168 0.4580 0.4014 0.096(4) Uiso 1 4 calc R . .
H4b H -0.1027 0.4481 0.3191 0.096(4) Uiso 1 4 calc R . .
C5 C 0.0014(3) 0.5067(3) 0.2037(4) 0.0597(10) Uani 1 4 d . . .
H5a H -0.0584 0.5113 0.1271 0.096(4) Uiso 1 4 calc R . .
H4b H 0.0189 0.5646 0.2415 0.096(4) Uiso 1 4 calc R . .
C11 C 0.2527(3) 0.5565(2) 0.3357(3) 0.0475(8) Uani 1 4 d . . .
C12 C 0.3246(3) 0.5026(2) 0.4198(4) 0.0551(9) Uani 1 4 d . . .
H12 H 0.3506 0.4515 0.3851 0.077(3) Uiso 1 4 calc R . .
C13 C 0.3572(3) 0.5258(3) 0.5558(4) 0.0620(10) Uani 1 4 d . . .
H13 H 0.4061 0.4903 0.6126 0.077(3) Uiso 1 4 calc R . .
C14 C 0.3184(4) 0.6006(3) 0.6088(4) 0.0624(11) Uani 1 4 d . . .
C14a C 0.3513(5) 0.6231(4) 0.7598(5) 0.0990(17) Uani 1 4 d . . .
H14a H 0.3229 0.6796 0.7773 0.116(5) Uiso 1 4 calc R . .
H14b H 0.4292 0.6239 0.7829 0.116(5) Uiso 1 4 calc R . .
H14c H 0.3225 0.5799 0.8148 0.116(5) Uiso 1 4 calc R . .
C15 C 0.2493(4) 0.6544(3) 0.5238(4) 0.0629(11) Uani 1 4 d . . .
H15 H 0.2248 0.7060 0.5584 0.077(3) Uiso 1 4 calc R . .
C16 C 0.2155(3) 0.6327(2) 0.3866(4) 0.0554(9) Uani 1 4 d . . .
H16 H 0.1682 0.6692 0.3295 0.077(3) Uiso 1 4 calc R . .
C21 C 0.1287(4) 0.3121(2) 0.0943(4) 0.0633(11) Uani 1 4 d . . .
H21a H 0.1964 0.3286 0.0648 0.096(4) Uiso 1 4 calc R . .
H21b H 0.0703 0.3205 0.0170 0.096(4) Uiso 1 4 calc R . .
C22 C 0.2899(4) 0.1759(2) 0.2074(4) 0.0590(10) Uani 1 4 d . . .
C23 C 0.3639(5) 0.2036(3) 0.1272(6) 0.0820(14) Uani 1 4 d . . .
H23 H 0.3409 0.2309 0.0431 0.077(3) Uiso 1 4 calc R . .
C24 C 0.4724(6) 0.1897(4) 0.1744(9) 0.111(2) Uani 1 4 d . . .
H24 H 0.5233 0.2080 0.1212 0.077(3) Uiso 1 4 calc R . .
C25 C 0.5070(6) 0.1500(5) 0.2962(10) 0.124(3) Uani 1 4 d . . .
H25 H 0.5812 0.1431 0.3276 0.077(3) Uiso 1 4 calc R . .
C26 C 0.4317(6) 0.1194(4) 0.3749(6) 0.1016(19) Uani 1 4 d . . .
H26 H 0.4547 0.0905 0.4577 0.077(3) Uiso 1 4 calc R . .
C27 C 0.3242(5) 0.1325(3) 0.3283(4) 0.0743(13) Uani 1 4 d . . .
H27 H 0.2730 0.1117 0.3792 0.077(3) Uiso 1 4 calc R . .

loop_
_atom_site_aniso_label
_atom_site_aniso_U_11
_atom_site_aniso_U_22
_atom_site_aniso_U_33
_atom_site_aniso_U_23
_atom_site_aniso_U_13
_atom_site_aniso_U_12
Se2 0.0857(4) 0.0415(2) 0.0825(3) 0.00650(18) 0.0092(3) -0.0041(2)
S1 0.0738(7) 0.0487(5) 0.0433(4) 0.0009(4) 0.0114(5) -0.0106(5)
O1a 0.081(2) 0.0816(19) 0.0697(17) -0.0187(15) 0.0341(16) -0.0160(17)
O1b 0.121(3) 0.0549(15) 0.0498(14) 0.0159(12) -0.0013(16) -0.0201(16)
O3 0.075(2) 0.0612(17) 0.087(2) 0.0136(15) -0.0125(17) -0.0177(14)
N1 0.0609(19) 0.0389(14) 0.0477(15) 0.0026(12) 0.0059(14) -0.0014(14)
C2 0.061(2) 0.0426(17) 0.0402(16) 0.0043(13) 0.0053(17) 0.0001(17)
C3 0.068(3) 0.061(2) 0.053(2) 0.0100(17) 0.007(2) -0.008(2)
C4 0.077(3) 0.081(3) 0.070(3) 0.001(2) 0.025(2) 0.004(3)
C5 0.061(3) 0.054(2) 0.062(2) -0.0096(17) 0.004(2) 0.0032(19)
C11 0.057(2) 0.0405(17) 0.0449(17) 0.0014(13) 0.0073(17) -0.0048(16)
C12 0.060(2) 0.0484(18) 0.056(2) 0.0009(16) 0.0060(19) -0.0001(18)
C13 0.060(3) 0.062(2) 0.060(2) 0.0105(19) -0.003(2) -0.008(2)
C14 0.071(3) 0.060(2) 0.053(2) -0.0047(18) 0.000(2) -0.020(2)
C14a 0.122(5) 0.104(4) 0.061(3) -0.020(3) -0.012(3) -0.027(3)
C15 0.072(3) 0.049(2) 0.067(2) -0.0133(18) 0.009(2) -0.004(2)
C16 0.062(2) 0.0468(19) 0.055(2) 0.0003(16) 0.0042(19) -0.0017(18)
C21 0.098(3) 0.0415(18) 0.0530(19) 0.0045(15) 0.020(2) 0.006(2)
C22 0.081(3) 0.0392(17) 0.059(2) -0.0033(15) 0.018(2) 0.0015(18)
C23 0.102(4) 0.058(3) 0.093(3) 0.009(2) 0.034(3) -0.001(3)
C24 0.086(5) 0.089(4) 0.164(7) -0.018(4) 0.041(5) -0.015(3)
C25 0.071(4) 0.113(5) 0.175(8) -0.052(5) -0.018(5) 0.021(4)
C26 0.114(5) 0.101(4) 0.082(3) -0.020(3) -0.004(4) 0.039(4)
C27 0.102(4) 0.067(3) 0.057(2) -0.0101(19) 0.021(3) 0.022(3)

loop_
_geom_bond_atom_site_label_1
_geom_bond_atom_site_label_2
_geom_bond_distance
_geom_bond_site_symmetry_2
_geom_bond_publ_flag
Se2 C22 1.928(5) . ?
Se2 C21 1.950(3) . ?
S1 O1A 1.423(3) . ?
S1 O1B 1.433(3) . ?
S1 N1 1.627(3) . ?
S1 C11 1.761(3) . ?
O3 C3 1.406(5) . ?
N1 C5 1.494(5) . ?
N1 C2 1.502(4) . ?
C2 C3 1.534(6) . ?
C2 C21 1.508(5) . ?
C3 C4 1.506(6) . ?
C4 C5 1.510(6) . ?
C11 C16 1.377(5) . ?
C11 C12 1.387(5) . ?
C12 C13 1.381(5) . ?
C13 C14 1.376(6) . ?
C14 C15 1.371(6) . ?
C14 C14A 1.516(5) . ?
C15 C16 1.388(5) . ?
C22 C23 1.377(7) . ?
C22 C27 1.368(6) . ?
C23 C24 1.370(9) . ?
C24 C25 1.351(10) . ?
C25 C26 1.393(10) . ?
C26 C27 1.357(8) . ?
